data_7058534
loop_
_publ_author_name
'Beleag\(a, Anca'
'Denes, Eleonora'
'Silvestru, Cristian'
'Silvestru, Anca'

_publ_section_title
;
 Experimental evidence for hypercoordination in triorganotelluronium
 halides with 2-(Me2NCH2)C6H4 groups
;
_journal_issue 29
_journal_name_full 'New Journal of Chemistry'
_journal_page_first 11585
_journal_paper_doi 10.1039/C9NJ02530H
_journal_volume 43
_journal_year 2019
_chemical_formula_sum 'C21 H22 I N Te'
_chemical_formula_weight 542.89
_space_group_crystal_system monoclinic
_space_group_IT_number 14
_space_group_name_Hall '-P 2ybc'
_space_group_name_H-M_alt 'P 1 21/c 1'
_symmetry_space_group_name_Hall '-P 2ybc'
_symmetry_space_group_name_H-M 'P 1 21/c 1'
_atom_sites_solution_hydrogens geom
_audit_creation_method SHELXL-2018/3
_audit_update_record
;
2019-04-25 deposited with the CCDC.    2019-06-21 downloaded from the CCDC.
;
_cell_angle_alpha 90
_cell_angle_beta 104.827(2)
_cell_angle_gamma 90
_cell_formula_units_Z 8
_cell_length_a 23.610(3)
_cell_length_b 8.9780(10)
_cell_length_c 20.371(2)
_cell_measurement_reflns_used 3867
_cell_measurement_temperature 297(2)
_cell_measurement_theta_max 20.52
_cell_measurement_theta_min 2.36
_cell_volume 4174.3(8)
_computing_cell_refinement 'Bruker SMART'
_computing_data_collection 'Bruker SMART'
_computing_data_reduction 'Bruker SAINT'
_computing_structure_refinement 'SHELXL-2018/3 (Sheldrick, 2018)'
_computing_structure_solution 'Bruker SHELXTL'
_diffrn_ambient_temperature 297(2)
_diffrn_measured_fraction_theta_full 1.000
_diffrn_measured_fraction_theta_max 1.000
_diffrn_measurement_device_type 'CCD area detector'
_diffrn_measurement_method 'phi and omega scans'
_diffrn_radiation_monochromator graphite
_diffrn_radiation_source 'sealed tube'
_diffrn_radiation_type MoK\a
_diffrn_radiation_wavelength 0.71073
_diffrn_reflns_av_R_equivalents 0.0645
_diffrn_reflns_av_unetI/netI 0.0496
_diffrn_reflns_Laue_measured_fraction_full 1.000
_diffrn_reflns_Laue_measured_fraction_max 1.000
_diffrn_reflns_limit_h_max 28
_diffrn_reflns_limit_h_min -28
_diffrn_reflns_limit_k_max 10
_diffrn_reflns_limit_k_min -10
_diffrn_reflns_limit_l_max 24
_diffrn_reflns_limit_l_min -24
_diffrn_reflns_number 39109
_diffrn_reflns_point_group_measured_fraction_full 1.000
_diffrn_reflns_point_group_measured_fraction_max 1.000
_diffrn_reflns_theta_full 24.999
_diffrn_reflns_theta_max 24.999
_diffrn_reflns_theta_min 0.892
_exptl_absorpt_coefficient_mu 2.906
_exptl_absorpt_correction_T_max 0.616
_exptl_absorpt_correction_T_min 0.579
_exptl_absorpt_correction_type multi-scan
_exptl_absorpt_process_details 'Bruker, 2001.'
_exptl_crystal_colour yellow
_exptl_crystal_density_diffrn 1.728
_exptl_crystal_description block
_exptl_crystal_F_000 2080
_exptl_crystal_size_max 0.190
_exptl_crystal_size_mid 0.180
_exptl_crystal_size_min 0.160
_refine_diff_density_max 0.899
_refine_diff_density_min -1.449
_refine_diff_density_rms 0.114
_refine_ls_extinction_method none
_refine_ls_goodness_of_fit_ref 1.245
_refine_ls_hydrogen_treatment constr
_refine_ls_matrix_type full
_refine_ls_number_parameters 437
_refine_ls_number_reflns 7357
_refine_ls_number_restraints 0
_refine_ls_restrained_S_all 1.245
_refine_ls_R_factor_all 0.0935
_refine_ls_R_factor_gt 0.0697
_refine_ls_shift/su_max 0.001
_refine_ls_shift/su_mean 0.000
_refine_ls_structure_factor_coef Fsqd
_refine_ls_weighting_details 'w=1/[\s^2^(Fo^2^)+(0.0312P)^2^+8.7751P] where P=(Fo^2^+2Fc^2^)/3'
_refine_ls_weighting_scheme calc
_refine_ls_wR_factor_gt 0.1167
_refine_ls_wR_factor_ref 0.1247
_reflns_Friedel_coverage 0.000
_reflns_number_gt 5846
_reflns_number_total 7357
_reflns_threshold_expression 'I > 2\s(I)'
_cod_data_source_file c9nj02530h2.cif
_cod_data_source_block 312RICH
_cod_depositor_comments 'Adding full bibliography for 7058527--7058534.cif.'
_cod_original_cell_volume 4174.2(8)
_cod_database_code 7058534
_shelx_shelxl_version_number 2018/3
_shelx_space_group_comment
;
The symmetry employed for this shelxl refinement is uniquely defined
by the following loop, which should always be used as a source of
symmetry information in preference to the above space-group names.
They are only intended as comments.
;
_shelx_estimated_absorpt_t_min 0.608
_shelx_estimated_absorpt_t_max 0.653

loop_
_space_group_symop_operation_xyz
'x, y, z'
'-x, y+1/2, -z+1/2'
'-x, -y, -z'
'x, -y-1/2, z-1/2'

loop_
_atom_site_label
_atom_site_type_symbol
_atom_site_fract_x
_atom_site_fract_y
_atom_site_fract_z
_atom_site_U_iso_or_equiv
_atom_site_adp_type
_atom_site_occupancy
_atom_site_site_symmetry_order
_atom_site_calc_flag
_atom_site_refinement_flags_posn
_atom_site_refinement_flags_adp
I1 I -0.05928(3) 0.61426(7) 0.08266(3) 0.05628(19) Uani 1 1 d . .
Te1 Te 0.09722(2) 0.52036(6) 0.10350(3) 0.03658(16) Uani 1 1 d . .
I2 I 0.44074(3) 0.11482(8) 0.58119(3) 0.0645(2) Uani 1 1 d . .
C1 C 0.1016(3) 0.6033(9) 0.2026(4) 0.038(2) Uani 1 1 d . .
C2 C 0.0827(4) 0.5103(10) 0.2475(4) 0.049(2) Uani 1 1 d . .
C3 C 0.0886(4) 0.5621(11) 0.3137(4) 0.059(3) Uani 1 1 d . .
H3 H 0.077381 0.500494 0.344872 0.070 Uiso 1 1 calc R U
C4 C 0.1105(4) 0.7007(11) 0.3342(5) 0.062(3) Uani 1 1 d . .
H4 H 0.114039 0.731962 0.378582 0.075 Uiso 1 1 calc R U
C5 C 0.1273(4) 0.7937(11) 0.2886(5) 0.065(3) Uani 1 1 d . .
H5 H 0.141323 0.888721 0.301829 0.078 Uiso 1 1 calc R U
C6 C 0.1233(4) 0.7451(10) 0.2229(4) 0.052(2) Uani 1 1 d . .
H6 H 0.135147 0.807126 0.192323 0.062 Uiso 1 1 calc R U
C7 C 0.0533(4) 0.3649(10) 0.2239(4) 0.053(2) Uani 1 1 d . .
H7A H 0.052132 0.304712 0.263109 0.063 Uiso 1 1 calc R U
H7B H 0.013253 0.383461 0.198395 0.063 Uiso 1 1 calc R U
C8 C 0.0445(5) 0.1766(12) 0.1372(5) 0.086(4) Uani 1 1 d . .
H8A H 0.063201 0.137124 0.104307 0.130 Uiso 1 1 calc R U
H8B H 0.008997 0.226503 0.114354 0.130 Uiso 1 1 calc R U
H8C H 0.035530 0.096702 0.164246 0.130 Uiso 1 1 calc R U
C9 C 0.1368(5) 0.2084(12) 0.2214(6) 0.085(4) Uani 1 1 d . .
H9A H 0.126563 0.142870 0.253821 0.128 Uiso 1 1 calc R U
H9B H 0.164073 0.281906 0.244915 0.128 Uiso 1 1 calc R U
H9C H 0.154444 0.151822 0.191869 0.128 Uiso 1 1 calc R U
C10 C 0.1179(3) 0.7275(9) 0.0619(4) 0.041(2) Uani 1 1 d . .
C11 C 0.0713(4) 0.8167(10) 0.0299(4) 0.052(2) Uani 1 1 d . .
H11 H 0.033167 0.788836 0.028826 0.062 Uiso 1 1 calc R U
C12 C 0.0822(4) 0.9496(11) -0.0009(5) 0.061(3) Uani 1 1 d . .
H12 H 0.051199 1.011800 -0.021224 0.073 Uiso 1 1 calc R U
C13 C 0.1382(4) 0.9883(10) -0.0013(4) 0.054(3) Uani 1 1 d . .
H13 H 0.145283 1.076795 -0.021574 0.065 Uiso 1 1 calc R U
C14 C 0.1838(4) 0.8959(11) 0.0285(5) 0.068(3) Uani 1 1 d . .
H14 H 0.221832 0.921551 0.028079 0.081 Uiso 1 1 calc R U
C15 C 0.1735(4) 0.7655(10) 0.0589(5) 0.060(3) Uani 1 1 d . .
H15 H 0.204665 0.702241 0.077635 0.071 Uiso 1 1 calc R U
C16 C 0.1856(3) 0.4445(9) 0.1265(4) 0.039(2) Uani 1 1 d . .
C17 C 0.2273(4) 0.4865(10) 0.1842(5) 0.054(2) Uani 1 1 d . .
H17 H 0.216988 0.550033 0.215302 0.065 Uiso 1 1 calc R U
C18 C 0.2847(4) 0.4348(11) 0.1964(5) 0.062(3) Uani 1 1 d . .
H18 H 0.312630 0.462556 0.235545 0.074 Uiso 1 1 calc R U
C19 C 0.2990(4) 0.3441(12) 0.1507(5) 0.065(3) Uani 1 1 d . .
H19 H 0.337287 0.309861 0.158668 0.078 Uiso 1 1 calc R U
C20 C 0.2584(4) 0.3004(13) 0.0923(5) 0.076(3) Uani 1 1 d . .
H20 H 0.269368 0.238373 0.061142 0.091 Uiso 1 1 calc R U
C21 C 0.2009(4) 0.3500(10) 0.0805(5) 0.053(2) Uani 1 1 d . .
H21 H 0.172908 0.319521 0.041890 0.063 Uiso 1 1 calc R U
C22 C 0.3251(3) 0.1134(10) 0.4014(4) 0.041(2) Uani 1 1 d . .
C23 C 0.2868(4) 0.0284(11) 0.4271(4) 0.053(2) Uani 1 1 d . .
C24 C 0.2306(4) 0.0856(13) 0.4224(5) 0.062(3) Uani 1 1 d . .
H24 H 0.203527 0.028870 0.437620 0.074 Uiso 1 1 calc R U
C25 C 0.2152(4) 0.2238(13) 0.3956(5) 0.066(3) Uani 1 1 d . .
H25 H 0.177754 0.260424 0.392643 0.079 Uiso 1 1 calc R U
C26 C 0.2544(4) 0.3083(12) 0.3732(5) 0.065(3) Uani 1 1 d . .
H26 H 0.244057 0.403514 0.356432 0.078 Uiso 1 1 calc R U
C27 C 0.3101(4) 0.2529(11) 0.3751(5) 0.057(3) Uani 1 1 d . .
H27 H 0.336585 0.309535 0.358863 0.068 Uiso 1 1 calc R U
C28 C 0.3061(5) -0.1164(12) 0.4636(5) 0.071(3) Uani 1 1 d . .
H28A H 0.333056 -0.096063 0.507262 0.086 Uiso 1 1 calc R U
H28B H 0.272343 -0.167862 0.471513 0.086 Uiso 1 1 calc R U
C29 C 0.3695(6) -0.3284(15) 0.4652(8) 0.135(6) Uani 1 1 d . .
H29A H 0.345884 -0.380152 0.489821 0.202 Uiso 1 1 calc R U
H29B H 0.402762 -0.284978 0.496602 0.202 Uiso 1 1 calc R U
H29C H 0.382639 -0.397175 0.436146 0.202 Uiso 1 1 calc R U
C30 C 0.2908(5) -0.2739(13) 0.3659(6) 0.103(4) Uani 1 1 d . .
H30A H 0.262811 -0.330821 0.382258 0.155 Uiso 1 1 calc R U
H30B H 0.309996 -0.337435 0.340405 0.155 Uiso 1 1 calc R U
H30C H 0.271005 -0.194950 0.337232 0.155 Uiso 1 1 calc R U
C31 C 0.4436(3) 0.2179(10) 0.3713(4) 0.043(2) Uani 1 1 d . .
C32 C 0.4722(4) 0.3148(11) 0.4205(5) 0.059(3) Uani 1 1 d . .
H32 H 0.474947 0.293758 0.465894 0.071 Uiso 1 1 calc R U
C33 C 0.4970(4) 0.4439(11) 0.4032(5) 0.066(3) Uani 1 1 d . .
H33 H 0.514904 0.510483 0.437209 0.080 Uiso 1 1 calc R U
C34 C 0.4959(4) 0.4752(11) 0.3374(5) 0.058(3) Uani 1 1 d . .
H34 H 0.512973 0.561574 0.326050 0.070 Uiso 1 1 calc R U
C35 C 0.4688(5) 0.3762(13) 0.2886(5) 0.070(3) Uani 1 1 d . .
H35 H 0.468395 0.395720 0.243622 0.084 Uiso 1 1 calc R U
C36 C 0.4421(4) 0.2487(11) 0.3032(5) 0.059(3) Uani 1 1 d . .
H36 H 0.423380 0.184136 0.268691 0.071 Uiso 1 1 calc R U
C37 C 0.3776(4) -0.0677(10) 0.2995(4) 0.047(2) Uani 1 1 d . .
C38 C 0.3290(5) -0.0135(11) 0.2538(5) 0.075(3) Uani 1 1 d . .
H38 H 0.308211 0.065595 0.265729 0.089 Uiso 1 1 calc R U
C39 C 0.3109(5) -0.0757(13) 0.1903(5) 0.087(4) Uani 1 1 d . .
H39 H 0.277948 -0.037916 0.159570 0.105 Uiso 1 1 calc R U
C40 C 0.3406(5) -0.1923(14) 0.1715(5) 0.082(4) Uani 1 1 d . .
H40 H 0.327740 -0.234431 0.128533 0.098 Uiso 1 1 calc R U
C41 C 0.3904(5) -0.2471(13) 0.2178(6) 0.076(3) Uani 1 1 d . .
H41 H 0.411361 -0.325478 0.205538 0.091 Uiso 1 1 calc R U
C42 C 0.4086(4) -0.1852(12) 0.2815(5) 0.064(3) Uani 1 1 d . .
H42 H 0.441732 -0.222123 0.312411 0.077 Uiso 1 1 calc R U
N1 N 0.0839(3) 0.2824(8) 0.1812(4) 0.0488(19) Uani 1 1 d . .
N2 N 0.3345(4) -0.2102(9) 0.4237(5) 0.067(2) Uani 1 1 d . .
Te2 Te 0.40849(2) 0.01764(7) 0.40057(3) 0.04511(18) Uani 1 1 d . .

loop_
_atom_site_aniso_label
_atom_site_aniso_U_11
_atom_site_aniso_U_22
_atom_site_aniso_U_33
_atom_site_aniso_U_23
_atom_site_aniso_U_13
_atom_site_aniso_U_12
I1 0.0458(4) 0.0712(5) 0.0521(4) 0.0075(3) 0.0130(3) 0.0091(3)
Te1 0.0370(3) 0.0406(3) 0.0304(3) 0.0022(2) 0.0056(2) -0.0006(2)
I2 0.0494(4) 0.0981(6) 0.0453(4) -0.0070(4) 0.0108(3) -0.0071(4)
C1 0.048(5) 0.039(5) 0.027(4) -0.004(4) 0.006(4) 0.004(4)
C2 0.057(6) 0.058(6) 0.032(5) 0.003(4) 0.014(4) 0.004(5)
C3 0.078(7) 0.068(7) 0.034(5) 0.003(5) 0.022(5) 0.009(6)
C4 0.095(8) 0.062(7) 0.031(5) -0.004(5) 0.020(5) 0.011(6)
C5 0.092(8) 0.050(6) 0.043(6) -0.010(5) 0.000(5) 0.009(6)
C6 0.058(6) 0.048(6) 0.045(6) 0.007(5) 0.006(5) 0.004(5)
C7 0.069(6) 0.049(6) 0.041(5) 0.008(4) 0.014(5) -0.002(5)
C8 0.106(9) 0.085(8) 0.074(8) -0.035(7) 0.034(7) -0.058(7)
C9 0.084(8) 0.074(8) 0.096(9) 0.043(7) 0.017(7) 0.011(6)
C10 0.039(5) 0.049(5) 0.033(5) 0.004(4) 0.005(4) -0.003(4)
C11 0.050(6) 0.052(6) 0.056(6) 0.014(5) 0.019(5) 0.005(5)
C12 0.067(7) 0.059(6) 0.055(6) 0.015(5) 0.011(5) 0.018(5)
C13 0.071(7) 0.042(6) 0.048(6) 0.003(4) 0.015(5) -0.013(5)
C14 0.051(6) 0.070(7) 0.080(8) 0.017(6) 0.012(6) -0.019(5)
C15 0.051(6) 0.054(6) 0.070(7) 0.023(5) 0.009(5) -0.010(5)
C16 0.030(4) 0.040(5) 0.043(5) 0.005(4) 0.003(4) -0.004(4)
C17 0.047(6) 0.063(7) 0.053(6) -0.004(5) 0.012(5) 0.004(5)
C18 0.051(6) 0.063(7) 0.064(7) -0.002(6) 0.002(5) 0.001(5)
C19 0.041(6) 0.086(8) 0.068(7) 0.028(6) 0.013(5) 0.010(5)
C20 0.060(7) 0.111(10) 0.058(7) 0.010(7) 0.017(6) 0.034(7)
C21 0.051(6) 0.060(6) 0.046(6) 0.001(5) 0.009(5) 0.004(5)
C22 0.033(5) 0.057(6) 0.035(5) -0.007(4) 0.012(4) -0.004(4)
C23 0.049(6) 0.067(6) 0.047(6) -0.005(5) 0.022(5) -0.009(5)
C24 0.045(6) 0.091(8) 0.054(6) -0.009(6) 0.021(5) -0.010(6)
C25 0.044(6) 0.082(8) 0.072(7) -0.018(6) 0.016(5) 0.006(6)
C26 0.050(6) 0.061(7) 0.084(8) -0.002(6) 0.015(6) 0.002(5)
C27 0.048(6) 0.056(6) 0.063(6) -0.003(5) 0.008(5) -0.003(5)
C28 0.074(7) 0.071(8) 0.072(7) 0.005(6) 0.024(6) -0.017(6)
C29 0.096(11) 0.103(11) 0.206(17) 0.079(11) 0.042(11) 0.027(9)
C30 0.097(10) 0.079(9) 0.134(12) -0.028(8) 0.029(9) -0.035(7)
C31 0.037(5) 0.058(6) 0.035(5) -0.002(4) 0.010(4) -0.004(4)
C32 0.075(7) 0.068(7) 0.036(5) -0.002(5) 0.015(5) -0.011(6)
C33 0.084(8) 0.058(7) 0.054(7) -0.009(5) 0.011(6) -0.017(6)
C34 0.063(6) 0.054(6) 0.061(7) 0.006(5) 0.023(5) 0.002(5)
C35 0.078(8) 0.100(9) 0.041(6) 0.006(6) 0.031(6) 0.005(7)
C36 0.056(6) 0.077(7) 0.045(6) -0.002(5) 0.012(5) -0.019(5)
C37 0.042(5) 0.052(6) 0.042(5) -0.011(4) 0.003(4) -0.003(4)
C38 0.087(8) 0.072(8) 0.051(6) -0.013(5) -0.007(6) 0.017(6)
C39 0.108(10) 0.078(9) 0.054(7) -0.002(6) -0.019(7) 0.006(7)
C40 0.100(10) 0.090(9) 0.049(7) -0.017(6) 0.008(7) -0.023(8)
C41 0.065(7) 0.082(8) 0.080(8) -0.034(7) 0.017(6) -0.012(6)
C42 0.046(6) 0.083(8) 0.061(7) -0.019(6) 0.008(5) -0.015(5)
N1 0.055(5) 0.042(4) 0.053(5) -0.001(4) 0.020(4) -0.006(4)
N2 0.062(6) 0.059(6) 0.080(6) -0.001(5) 0.018(5) -0.006(5)
Te2 0.0361(3) 0.0562(4) 0.0402(4) -0.0034(3) 0.0045(3) -0.0052(3)

loop_
_atom_type_symbol
_atom_type_description
_atom_type_scat_dispersion_real
_atom_type_scat_dispersion_imag
_atom_type_scat_source
C C 0.0033 0.0016 'International Tables Vol C Tables 4.2.6.8 and 6.1.1.4'
H H 0.0000 0.0000 'International Tables Vol C Tables 4.2.6.8 and 6.1.1.4'
N N 0.0061 0.0033 'International Tables Vol C Tables 4.2.6.8 and 6.1.1.4'
Te Te -0.5308 1.6751 'International Tables Vol C Tables 4.2.6.8 and 6.1.1.4'
I I -0.4742 1.8119 'International Tables Vol C Tables 4.2.6.8 and 6.1.1.4'

loop_
_geom_angle_atom_site_label_1
_geom_angle_atom_site_label_2
_geom_angle_atom_site_label_3
_geom_angle
C1 Te1 C16 95.5(3)
C1 Te1 C10 96.3(3)
C16 Te1 C10 93.1(3)
C2 C1 C6 120.5(8)
C2 C1 Te1 117.8(6)
C6 C1 Te1 121.7(6)
C1 C2 C3 117.6(8)
C1 C2 C7 120.8(7)
C3 C2 C7 121.5(8)
C4 C3 C2 122.1(9)
C3 C4 C5 119.7(9)
C4 C5 C6 119.9(9)
C5 C6 C1 120.1(9)
N1 C7 C2 111.8(7)
C15 C10 C11 119.4(8)
C15 C10 Te1 123.3(6)
C11 C10 Te1 116.9(6)
C10 C11 C12 119.3(9)
C13 C12 C11 120.5(9)
C12 C13 C14 119.5(9)
C13 C14 C15 120.4(9)
C10 C15 C14 120.8(9)
C21 C16 C17 119.6(8)
C21 C16 Te1 117.4(6)
C17 C16 Te1 123.0(7)
C16 C17 C18 120.7(9)
C19 C18 C17 118.9(9)
C18 C19 C20 121.9(9)
C19 C20 C21 119.3(10)
C16 C21 C20 119.6(9)
C27 C22 C23 121.4(8)
C27 C22 Te2 120.5(6)
C23 C22 Te2 118.1(7)
C22 C23 C24 118.1(9)
C22 C23 C28 121.0(9)
C24 C23 C28 120.7(9)
C25 C24 C23 120.7(9)
C26 C25 C24 120.3(10)
C25 C26 C27 120.5(10)
C22 C27 C26 118.9(9)
N2 C28 C23 110.5(8)
C32 C31 C36 118.8(8)
C32 C31 Te2 119.1(6)
C36 C31 Te2 122.0(6)
C31 C32 C33 120.6(9)
C34 C33 C32 121.3(9)
C35 C34 C33 118.0(9)
C34 C35 C36 122.7(9)
C35 C36 C31 118.6(9)
C38 C37 C42 119.9(9)
C38 C37 Te2 123.1(7)
C42 C37 Te2 117.0(6)
C37 C38 C39 120.0(10)
C40 C39 C38 121.2(11)
C39 C40 C41 118.9(10)
C42 C41 C40 120.1(11)
C41 C42 C37 119.9(10)
C8 N1 C7 111.0(7)
C8 N1 C9 111.4(8)
C7 N1 C9 112.1(8)
C28 N2 C30 110.2(9)
C28 N2 C29 111.8(10)
C30 N2 C29 110.8(10)
C31 Te2 C37 95.4(3)
C31 Te2 C22 95.0(3)
C37 Te2 C22 93.6(3)

loop_
_geom_bond_atom_site_label_1
_geom_bond_atom_site_label_2
_geom_bond_distance
Te1 C1 2.129(7)
Te1 C16 2.130(8)
Te1 C10 2.152(8)
C1 C2 1.394(11)
C1 C6 1.395(11)
C2 C3 1.400(11)
C2 C7 1.499(11)
C3 C4 1.371(13)
C4 C5 1.381(13)
C5 C6 1.387(11)
C7 N1 1.466(10)
C8 N1 1.464(11)
C9 N1 1.466(11)
C10 C15 1.373(11)
C10 C11 1.382(11)
C11 C12 1.402(12)
C12 C13 1.368(12)
C13 C14 1.371(12)
C14 C15 1.374(12)
C16 C21 1.378(11)
C16 C17 1.379(11)
C17 C18 1.393(12)
C18 C19 1.342(13)
C19 C20 1.380(13)
C20 C21 1.389(12)
C22 C27 1.372(12)
C22 C23 1.386(11)
C22 Te2 2.152(8)
C23 C24 1.402(12)
C23 C28 1.509(13)
C24 C25 1.367(13)
C25 C26 1.364(13)
C26 C27 1.397(12)
C28 N2 1.447(12)
C29 N2 1.471(13)
C30 N2 1.469(12)
C31 C32 1.368(11)
C31 C36 1.406(11)
C31 Te2 2.128(8)
C32 C33 1.385(12)
C33 C34 1.364(12)
C34 C35 1.364(13)
C35 C36 1.376(13)
C37 C38 1.369(12)
C37 C42 1.387(12)
C37 Te2 2.142(8)
C38 C39 1.372(13)
C39 C40 1.368(15)
C40 C41 1.396(14)
C41 C42 1.375(12)

loop_
_geom_torsion_atom_site_label_1
_geom_torsion_atom_site_label_2
_geom_torsion_atom_site_label_3
_geom_torsion_atom_site_label_4
_geom_torsion
C6 C1 C2 C3 -2.6(13)
Te1 C1 C2 C3 176.6(6)
C6 C1 C2 C7 173.3(8)
Te1 C1 C2 C7 -7.6(11)
C1 C2 C3 C4 1.9(14)
C7 C2 C3 C4 -173.9(9)
C2 C3 C4 C5 0.1(15)
C3 C4 C5 C6 -1.6(15)
C4 C5 C6 C1 0.9(14)
C2 C1 C6 C5 1.2(13)
Te1 C1 C6 C5 -177.9(7)
C1 C2 C7 N1 44.7(11)
C3 C2 C7 N1 -139.6(8)
C15 C10 C11 C12 -4.4(14)
Te1 C10 C11 C12 -177.0(7)
C10 C11 C12 C13 2.1(14)
C11 C12 C13 C14 0.3(15)
C12 C13 C14 C15 -0.4(15)
C11 C10 C15 C14 4.4(14)
Te1 C10 C15 C14 176.5(7)
C13 C14 C15 C10 -2.0(16)
C21 C16 C17 C18 0.2(13)
Te1 C16 C17 C18 -179.3(7)
C16 C17 C18 C19 0.6(15)
C17 C18 C19 C20 -0.3(16)
C18 C19 C20 C21 -0.7(16)
C17 C16 C21 C20 -1.2(14)
Te1 C16 C21 C20 178.3(7)
C19 C20 C21 C16 1.4(15)
C27 C22 C23 C24 3.2(13)
Te2 C22 C23 C24 -174.6(6)
C27 C22 C23 C28 -172.5(9)
Te2 C22 C23 C28 9.6(11)
C22 C23 C24 C25 -2.5(14)
C28 C23 C24 C25 173.2(9)
C23 C24 C25 C26 -0.1(15)
C24 C25 C26 C27 2.2(15)
C23 C22 C27 C26 -1.3(13)
Te2 C22 C27 C26 176.6(7)
C25 C26 C27 C22 -1.5(15)
C22 C23 C28 N2 -50.2(12)
C24 C23 C28 N2 134.2(9)
C36 C31 C32 C33 2.6(14)
Te2 C31 C32 C33 178.1(8)
C31 C32 C33 C34 -2.6(16)
C32 C33 C34 C35 0.7(16)
C33 C34 C35 C36 1.2(16)
C34 C35 C36 C31 -1.1(15)
C32 C31 C36 C35 -0.8(14)
Te2 C31 C36 C35 -176.1(7)
C42 C37 C38 C39 0.3(16)
Te2 C37 C38 C39 -178.6(8)
C37 C38 C39 C40 0.2(19)
C38 C39 C40 C41 -0.7(19)
C39 C40 C41 C42 0.8(18)
C40 C41 C42 C37 -0.4(16)
C38 C37 C42 C41 -0.2(15)
Te2 C37 C42 C41 178.7(8)
C2 C7 N1 C8 -157.0(8)
C2 C7 N1 C9 77.8(9)
C23 C28 N2 C30 -74.0(10)
C23 C28 N2 C29 162.3(9)
